data_4080802
loop_
_publ_author_name
'Yuan, Jian'
'Schrock, Richard R.'
'Gerber, Laura C. H.'
'M\"uller, Peter'
'Smith, Stacey'

_publ_section_title
;
 Synthesis and ROMP Chemistry of Decafluoroterphenoxide Molybdenum Imido
 Alkylidene and Ethylene Complexes
;
_journal_issue 10
_journal_name_full Organometallics
_journal_page_first 2983
_journal_paper_doi 10.1021/om400199u
_journal_volume 32
_journal_year 2013
_chemical_formula_sum 'C44 H10 F25 Mo N O2'
_chemical_formula_weight 1155.47
_chemical_name_systematic
; 
 ? 
;
_space_group_IT_number 14
_symmetry_cell_setting monoclinic
_symmetry_space_group_name_Hall '-P 2ybc'
_symmetry_space_group_name_H-M 'P 1 21/c 1'
_atom_sites_solution_hydrogens geom
_atom_sites_solution_primary direct
_atom_sites_solution_secondary difmap
_audit_creation_method SHELXL-97
_cell_angle_alpha 90.00
_cell_angle_beta 105.667(2)
_cell_angle_gamma 90.00
_cell_formula_units_Z 4
_cell_length_a 11.9310(11)
_cell_length_b 43.920(4)
_cell_length_c 7.9516(7)
_cell_measurement_reflns_used 9270
_cell_measurement_temperature 100(2)
_cell_measurement_theta_max 31.47
_cell_measurement_theta_min 2.82
_cell_volume 4011.9(6)
_computing_cell_refinement 'SAINT 7.46A (Bruker-AXS, 2011)'
_computing_data_collection 'APEX2 v2011.4.0 (Bruker-AXS, 2011)'
_computing_data_reduction 'SAINT 7.46A (Bruker-AXS, 2011)'
_computing_molecular_graphics 'Bruker SHELXTL'
_computing_publication_material 'Bruker SHELXTL'
_computing_structure_refinement 'SHELXL-97 (Sheldrick, 2008)'
_computing_structure_solution 'SHELXS-97 (Sheldrick, 2008)'
_diffrn_ambient_temperature 100(2)
_diffrn_detector_area_resol_mean 8.3
_diffrn_measured_fraction_theta_full 0.989
_diffrn_measured_fraction_theta_max 0.989
_diffrn_measurement_device_type 'Bruker Smart APEX2 CCD'
_diffrn_measurement_method '\f and \w scans'
_diffrn_radiation_monochromator 'Incoatech I\mS multilayer optics'
_diffrn_radiation_source 'I\mS micro-focus sealed tube'
_diffrn_radiation_type MoK\a
_diffrn_radiation_wavelength 0.71073
_diffrn_reflns_av_R_equivalents 0.0504
_diffrn_reflns_av_sigmaI/netI 0.0463
_diffrn_reflns_limit_h_max 8
_diffrn_reflns_limit_h_min -14
_diffrn_reflns_limit_k_max 54
_diffrn_reflns_limit_k_min -53
_diffrn_reflns_limit_l_max 9
_diffrn_reflns_limit_l_min -9
_diffrn_reflns_number 35662
_diffrn_reflns_theta_full 26.02
_diffrn_reflns_theta_max 26.02
_diffrn_reflns_theta_min 1.77
_exptl_absorpt_coefficient_mu 0.487
_exptl_absorpt_correction_T_max 0.9951
_exptl_absorpt_correction_T_min 0.8879
_exptl_absorpt_correction_type multi-scan
_exptl_absorpt_process_details 'SADABS (Sheldrick, 2009)'
_exptl_crystal_colour brown
_exptl_crystal_density_diffrn 1.913
_exptl_crystal_density_method 'not measured'
_exptl_crystal_description plate
_exptl_crystal_F_000 2256
_exptl_crystal_size_max 0.25
_exptl_crystal_size_mid 0.08
_exptl_crystal_size_min 0.01
_refine_diff_density_max 0.477
_refine_diff_density_min -0.744
_refine_diff_density_rms 0.085
_refine_ls_extinction_method none
_refine_ls_goodness_of_fit_ref 1.180
_refine_ls_hydrogen_treatment mixed
_refine_ls_matrix_type full
_refine_ls_number_parameters 670
_refine_ls_number_reflns 7820
_refine_ls_number_restraints 5
_refine_ls_restrained_S_all 1.180
_refine_ls_R_factor_all 0.0671
_refine_ls_R_factor_gt 0.0538
_refine_ls_shift/su_max 0.004
_refine_ls_shift/su_mean 0.000
_refine_ls_structure_factor_coef Fsqd
_refine_ls_weighting_details 'calc w=1/[\s^2^(Fo^2^)+(0.0158P)^2^+10.6158P] where P=(Fo^2^+2Fc^2^)/3'
_refine_ls_weighting_scheme calc
_refine_ls_wR_factor_gt 0.0975
_refine_ls_wR_factor_ref 0.1014
_reflns_number_gt 6602
_reflns_number_total 7820
_reflns_threshold_expression >2sigma(I)
_cod_data_source_file om400199u_si_002.cif
_cod_data_source_block x12143
_cod_depositor_comments
;
The following automatic conversions were performed:

'_symmetry_cell_setting' value 'Monoclinic' changed to 'monoclinic'
according to /home/saulius/struct/CIF-dictionaries/cif_core.dic
dictionary named 'cif_core.dic' version 2.3.1 from 2005-06-27.

Automatic conversion script
Id: cif_fix_values 1891 2012-01-12 08:04:46Z andrius 
;
_cod_original_sg_symbol_H-M P2(1)/c
_cod_database_code 4080802

loop_
_symmetry_equiv_pos_as_xyz
'x, y, z'
'-x, y+1/2, -z+1/2'
'-x, -y, -z'
'x, -y-1/2, z-1/2'

loop_
_atom_site_label
_atom_site_type_symbol
_atom_site_fract_x
_atom_site_fract_y
_atom_site_fract_z
_atom_site_U_iso_or_equiv
_atom_site_adp_type
_atom_site_occupancy
_atom_site_symmetry_multiplicity
_atom_site_calc_flag
_atom_site_refinement_flags
Mo1 Mo 0.63524(3) 0.620714(8) 0.67186(4) 0.01714(9) Uani 1 1 d .
C1 C 0.7303(3) 0.63828(10) 0.9225(5) 0.0217(9) Uani 1 1 d D
H1A H 0.708(3) 0.6600(5) 0.932(5) 0.026 Uiso 1 1 d D
H1B H 0.8138(18) 0.6346(8) 0.950(5) 0.026 Uiso 1 1 d D
C2 C 0.6580(4) 0.61398(9) 0.9456(5) 0.0228(9) Uani 1 1 d D
H2A H 0.692(3) 0.5942(6) 0.990(5) 0.027 Uiso 1 1 d D
H2B H 0.583(2) 0.6191(9) 0.971(5) 0.027 Uiso 1 1 d D
N1 N 0.7369(3) 0.59424(7) 0.6512(4) 0.0212(7) Uani 1 1 d .
C11 C 0.8248(3) 0.57513(9) 0.6347(5) 0.0213(9) Uani 1 1 d .
C12 C 0.8389(3) 0.56696(9) 0.4722(5) 0.0203(9) Uani 1 1 d .
C13 C 0.9270(4) 0.54857(9) 0.4561(5) 0.0233(9) Uani 1 1 d .
C14 C 1.0066(3) 0.53743(9) 0.6051(6) 0.0230(9) Uani 1 1 d .
C15 C 0.9944(4) 0.54499(10) 0.7666(6) 0.0295(10) Uani 1 1 d .
C16 C 0.9063(4) 0.56352(10) 0.7826(5) 0.0280(10) Uani 1 1 d .
F1 F 0.76323(19) 0.57817(5) 0.3283(3) 0.0258(5) Uani 1 1 d .
F2 F 0.9405(2) 0.54163(6) 0.2986(3) 0.0322(6) Uani 1 1 d .
F3 F 1.0940(2) 0.51960(6) 0.5905(3) 0.0352(6) Uani 1 1 d .
F4 F 1.0711(2) 0.53430(6) 0.9115(3) 0.0438(7) Uani 1 1 d .
F5 F 0.8953(2) 0.57120(6) 0.9407(3) 0.0405(7) Uani 1 1 d .
O1 O 0.6475(2) 0.65999(6) 0.5649(3) 0.0173(6) Uani 1 1 d .
C21 C 0.6911(3) 0.68803(9) 0.6124(5) 0.0197(8) Uani 1 1 d .
C22 C 0.6172(3) 0.71234(9) 0.6211(5) 0.0188(8) Uani 1 1 d .
C23 C 0.6647(4) 0.74127(10) 0.6664(5) 0.0263(9) Uani 1 1 d .
H23 H 0.6146 0.7578 0.6722 0.032 Uiso 1 1 calc R
C24 C 0.7829(4) 0.74617(10) 0.7027(6) 0.0339(11) Uani 1 1 d .
H24 H 0.8140 0.7659 0.7357 0.041 Uiso 1 1 calc R
C25 C 0.8565(4) 0.72226(10) 0.6910(6) 0.0306(10) Uani 1 1 d .
H25 H 0.9379 0.7257 0.7151 0.037 Uiso 1 1 calc R
C26 C 0.8111(3) 0.69315(10) 0.6437(5) 0.0233(9) Uani 1 1 d .
C27 C 0.4887(3) 0.70871(9) 0.5833(5) 0.0184(8) Uani 1 1 d .
C28 C 0.4127(4) 0.72785(9) 0.4649(5) 0.0219(9) Uani 1 1 d .
C29 C 0.2934(4) 0.72771(9) 0.4416(5) 0.0235(9) Uani 1 1 d .
C30 C 0.2455(3) 0.70730(10) 0.5324(5) 0.0265(10) Uani 1 1 d .
C31 C 0.3168(3) 0.68717(9) 0.6466(5) 0.0221(9) Uani 1 1 d .
C32 C 0.4350(3) 0.68856(9) 0.6703(5) 0.0205(9) Uani 1 1 d .
C33 C 0.8900(3) 0.66812(9) 0.6223(5) 0.0217(9) Uani 1 1 d .
C34 C 0.8846(3) 0.65561(10) 0.4598(5) 0.0239(9) Uani 1 1 d .
C35 C 0.9589(3) 0.63304(10) 0.4375(5) 0.0241(9) Uani 1 1 d .
C36 C 1.0435(3) 0.62216(10) 0.5806(5) 0.0242(9) Uani 1 1 d .
C37 C 1.0505(3) 0.63384(10) 0.7435(5) 0.0257(9) Uani 1 1 d .
C38 C 0.9752(3) 0.65635(10) 0.7625(5) 0.0229(9) Uani 1 1 d .
F6 F 0.4555(2) 0.74714(5) 0.3667(3) 0.0270(5) Uani 1 1 d .
F7 F 0.2254(2) 0.74737(6) 0.3298(3) 0.0321(6) Uani 1 1 d .
F8 F 0.1302(2) 0.70676(6) 0.5117(3) 0.0358(6) Uani 1 1 d .
F9 F 0.2707(2) 0.66742(6) 0.7376(3) 0.0315(6) Uani 1 1 d .
F10 F 0.50118(19) 0.66982(5) 0.7927(3) 0.0243(5) Uani 1 1 d .
F11 F 0.8064(2) 0.66620(6) 0.3183(3) 0.0309(6) Uani 1 1 d .
F12 F 0.94973(19) 0.62095(6) 0.2793(3) 0.0313(6) Uani 1 1 d .
F13 F 1.1172(2) 0.60042(6) 0.5608(3) 0.0320(6) Uani 1 1 d .
F14 F 1.1314(2) 0.62291(6) 0.8833(3) 0.0341(6) Uani 1 1 d .
F15 F 0.9842(2) 0.66715(6) 0.9244(3) 0.0325(6) Uani 1 1 d .
O2 O 0.4721(2) 0.61029(6) 0.6252(3) 0.0193(6) Uani 1 1 d .
C41 C 0.3993(3) 0.58928(9) 0.5269(5) 0.0174(8) Uani 1 1 d .
C42 C 0.3284(3) 0.59789(9) 0.3614(5) 0.0191(8) Uani 1 1 d .
C43 C 0.2464(3) 0.57759(9) 0.2677(5) 0.0206(9) Uani 1 1 d .
H43 H 0.1962 0.5836 0.1584 0.025 Uiso 1 1 calc R
C44 C 0.2363(3) 0.54870(9) 0.3302(5) 0.0238(9) Uani 1 1 d .
H44 H 0.1791 0.5350 0.2652 0.029 Uiso 1 1 calc R
C45 C 0.3106(3) 0.53975(9) 0.4891(5) 0.0212(9) Uani 1 1 d .
H45 H 0.3058 0.5197 0.5308 0.025 Uiso 1 1 calc R
C46 C 0.3921(3) 0.56010(9) 0.5875(5) 0.0184(8) Uani 1 1 d .
C47 C 0.3463(3) 0.62774(8) 0.2859(5) 0.0179(8) Uani 1 1 d .
C48 C 0.2590(3) 0.64900(9) 0.2299(5) 0.0204(9) Uani 1 1 d .
C49 C 0.2757(3) 0.67573(9) 0.1491(5) 0.0212(9) Uani 1 1 d .
C50 C 0.3824(3) 0.68210(9) 0.1251(5) 0.0210(9) Uani 1 1 d .
C51 C 0.4738(3) 0.66220(9) 0.1844(5) 0.0199(8) Uani 1 1 d .
C52 C 0.4536(3) 0.63538(9) 0.2603(5) 0.0185(8) Uani 1 1 d .
C53 C 0.4729(3) 0.54978(9) 0.7568(5) 0.0193(8) Uani 1 1 d .
C54 C 0.4481(3) 0.55387(9) 0.9155(5) 0.0234(9) Uani 1 1 d .
C55 C 0.5218(4) 0.54321(10) 1.0715(5) 0.0241(9) Uani 1 1 d .
C56 C 0.6223(4) 0.52838(9) 1.0673(5) 0.0258(10) Uani 1 1 d .
C57 C 0.6504(4) 0.52416(9) 0.9134(5) 0.0257(9) Uani 1 1 d .
C58 C 0.5747(3) 0.53468(9) 0.7599(5) 0.0227(9) Uani 1 1 d .
F16 F 0.15367(18) 0.64396(5) 0.2559(3) 0.0266(5) Uani 1 1 d .
F17 F 0.18853(19) 0.69591(5) 0.0954(3) 0.0289(6) Uani 1 1 d .
F18 F 0.3995(2) 0.70817(5) 0.0482(3) 0.0281(6) Uani 1 1 d .
F19 F 0.57855(19) 0.66924(5) 0.1650(3) 0.0248(5) Uani 1 1 d .
F20 F 0.54438(18) 0.61577(5) 0.3133(3) 0.0223(5) Uani 1 1 d .
F21 F 0.3513(2) 0.56860(6) 0.9220(3) 0.0380(7) Uani 1 1 d .
F22 F 0.4949(2) 0.54715(7) 1.2220(3) 0.0403(7) Uani 1 1 d .
F23 F 0.6924(2) 0.51740(5) 1.2174(3) 0.0329(6) Uani 1 1 d .
F24 F 0.7494(2) 0.51011(6) 0.9109(3) 0.0416(7) Uani 1 1 d .
F25 F 0.6048(2) 0.53027(6) 0.6103(3) 0.0343(6) Uani 1 1 d .

loop_
_atom_site_aniso_label
_atom_site_aniso_U_11
_atom_site_aniso_U_22
_atom_site_aniso_U_33
_atom_site_aniso_U_23
_atom_site_aniso_U_13
_atom_site_aniso_U_12
Mo1 0.01762(16) 0.01905(17) 0.01316(16) -0.00012(14) 0.00145(12) 0.00085(14)
C1 0.022(2) 0.029(2) 0.0113(19) -0.0017(17) -0.0018(15) 0.0000(17)
C2 0.027(2) 0.025(2) 0.016(2) 0.0010(17) 0.0042(17) -0.0021(17)
N1 0.0258(18) 0.0227(18) 0.0125(16) -0.0011(14) 0.0006(13) 0.0041(14)
C11 0.024(2) 0.024(2) 0.015(2) 0.0012(16) 0.0032(16) 0.0024(16)
C12 0.0188(19) 0.020(2) 0.018(2) 0.0020(16) -0.0025(16) 0.0005(15)
C13 0.027(2) 0.021(2) 0.023(2) 0.0004(17) 0.0080(17) -0.0003(17)
C14 0.0145(19) 0.024(2) 0.031(2) 0.0016(18) 0.0069(17) 0.0032(16)
C15 0.029(2) 0.029(2) 0.025(2) 0.0054(19) -0.0026(18) 0.0034(19)
C16 0.033(2) 0.031(2) 0.017(2) 0.0009(18) 0.0004(18) 0.0089(19)
F1 0.0264(12) 0.0325(14) 0.0153(12) 0.0028(10) 0.0001(9) 0.0080(10)
F2 0.0323(14) 0.0418(16) 0.0255(14) 0.0002(11) 0.0129(11) 0.0066(11)
F3 0.0226(12) 0.0364(15) 0.0474(17) 0.0030(12) 0.0107(11) 0.0094(11)
F4 0.0386(15) 0.0506(18) 0.0312(15) 0.0059(13) -0.0096(12) 0.0220(13)
F5 0.0500(17) 0.0527(18) 0.0139(13) 0.0016(12) 0.0004(11) 0.0218(13)
O1 0.0193(13) 0.0193(14) 0.0122(13) -0.0014(11) 0.0023(10) -0.0001(11)
C21 0.022(2) 0.024(2) 0.0127(19) -0.0005(16) 0.0030(15) -0.0036(16)
C22 0.021(2) 0.023(2) 0.014(2) -0.0006(16) 0.0071(15) -0.0009(16)
C23 0.032(2) 0.022(2) 0.028(2) -0.0036(18) 0.0139(19) -0.0018(17)
C24 0.038(3) 0.026(2) 0.039(3) -0.013(2) 0.013(2) -0.010(2)
C25 0.024(2) 0.037(3) 0.031(3) -0.006(2) 0.0081(18) -0.0109(19)
C26 0.022(2) 0.031(2) 0.017(2) -0.0036(17) 0.0062(16) -0.0040(17)
C27 0.023(2) 0.018(2) 0.016(2) -0.0044(16) 0.0086(16) 0.0014(16)
C28 0.031(2) 0.018(2) 0.018(2) -0.0024(16) 0.0090(17) -0.0004(16)
C29 0.029(2) 0.022(2) 0.017(2) 0.0010(17) 0.0031(17) 0.0073(17)
C30 0.021(2) 0.033(3) 0.025(2) -0.0068(19) 0.0050(17) -0.0007(18)
C31 0.025(2) 0.026(2) 0.016(2) -0.0016(17) 0.0068(16) -0.0067(17)
C32 0.026(2) 0.021(2) 0.015(2) -0.0017(16) 0.0054(16) 0.0007(16)
C33 0.0153(18) 0.031(2) 0.019(2) -0.0010(17) 0.0049(16) -0.0037(16)
C34 0.0164(19) 0.033(2) 0.020(2) 0.0029(18) 0.0005(16) -0.0016(17)
C35 0.019(2) 0.034(2) 0.020(2) -0.0067(18) 0.0071(16) -0.0052(17)
C36 0.0164(18) 0.027(2) 0.029(2) -0.0021(19) 0.0068(16) -0.0021(17)
C37 0.0141(19) 0.035(2) 0.025(2) 0.0057(19) -0.0006(16) -0.0027(17)
C38 0.021(2) 0.033(2) 0.013(2) -0.0033(17) 0.0029(16) -0.0063(17)
F6 0.0376(14) 0.0244(13) 0.0233(13) 0.0057(10) 0.0157(11) 0.0035(10)
F7 0.0327(14) 0.0339(15) 0.0262(13) 0.0043(11) 0.0017(11) 0.0111(11)
F8 0.0178(12) 0.0521(17) 0.0352(15) -0.0020(12) 0.0036(11) -0.0006(11)
F9 0.0247(12) 0.0405(15) 0.0300(14) 0.0055(11) 0.0087(10) -0.0120(11)
F10 0.0256(12) 0.0279(13) 0.0176(12) 0.0054(10) 0.0030(9) -0.0001(10)
F11 0.0217(12) 0.0489(16) 0.0192(13) -0.0005(11) 0.0005(10) 0.0039(11)
F12 0.0236(12) 0.0473(16) 0.0225(13) -0.0090(12) 0.0054(10) -0.0020(11)
F13 0.0223(12) 0.0349(15) 0.0391(15) -0.0008(12) 0.0086(11) 0.0060(10)
F14 0.0249(12) 0.0469(16) 0.0252(13) 0.0066(12) -0.0024(10) 0.0043(11)
F15 0.0264(13) 0.0509(17) 0.0178(13) -0.0066(11) 0.0019(10) -0.0040(11)
O2 0.0212(13) 0.0200(14) 0.0144(14) -0.0005(11) 0.0010(11) -0.0034(11)
C41 0.0167(18) 0.020(2) 0.0150(19) -0.0037(16) 0.0039(15) -0.0014(15)
C42 0.0213(19) 0.021(2) 0.016(2) -0.0004(16) 0.0064(15) 0.0000(16)
C43 0.022(2) 0.025(2) 0.0130(19) 0.0007(16) 0.0022(15) -0.0009(16)
C44 0.024(2) 0.024(2) 0.020(2) -0.0049(17) 0.0007(17) -0.0059(17)
C45 0.022(2) 0.018(2) 0.022(2) -0.0010(17) 0.0051(16) -0.0006(16)
C46 0.0156(18) 0.023(2) 0.017(2) 0.0018(16) 0.0041(15) 0.0009(15)
C47 0.024(2) 0.020(2) 0.0088(19) -0.0009(14) 0.0016(15) -0.0008(15)
C48 0.0189(19) 0.026(2) 0.014(2) -0.0019(16) 0.0013(15) -0.0010(16)
C49 0.0197(19) 0.021(2) 0.019(2) 0.0000(16) -0.0022(16) 0.0038(16)
C50 0.026(2) 0.017(2) 0.017(2) -0.0005(16) 0.0006(16) -0.0017(16)
C51 0.020(2) 0.028(2) 0.0104(19) -0.0012(16) 0.0025(15) -0.0036(16)
C52 0.0230(19) 0.019(2) 0.0105(18) 0.0005(15) -0.0015(15) 0.0035(16)
C53 0.022(2) 0.018(2) 0.016(2) 0.0022(16) 0.0029(16) -0.0028(15)
C54 0.021(2) 0.027(2) 0.022(2) 0.0026(18) 0.0057(16) 0.0000(17)
C55 0.030(2) 0.031(2) 0.012(2) 0.0018(17) 0.0075(17) 0.0006(18)
C56 0.033(2) 0.020(2) 0.017(2) 0.0088(17) -0.0054(17) -0.0025(17)
C57 0.026(2) 0.022(2) 0.025(2) 0.0032(18) 0.0016(17) 0.0069(17)
C58 0.028(2) 0.024(2) 0.016(2) 0.0006(17) 0.0048(17) 0.0015(17)
F16 0.0176(11) 0.0346(14) 0.0259(13) 0.0058(10) 0.0032(10) -0.0004(10)
F17 0.0229(12) 0.0256(13) 0.0327(14) 0.0053(11) -0.0016(10) 0.0034(10)
F18 0.0323(13) 0.0215(13) 0.0278(13) 0.0072(10) 0.0035(10) -0.0041(10)
F19 0.0215(12) 0.0309(14) 0.0230(13) 0.0031(10) 0.0080(10) -0.0041(10)
F20 0.0211(11) 0.0263(13) 0.0195(12) 0.0022(10) 0.0056(9) 0.0044(9)
F21 0.0295(14) 0.0638(19) 0.0227(14) 0.0042(12) 0.0104(11) 0.0177(13)
F22 0.0421(16) 0.065(2) 0.0161(13) 0.0051(12) 0.0113(11) 0.0040(14)
F23 0.0376(14) 0.0311(14) 0.0220(13) 0.0086(11) -0.0056(11) 0.0019(11)
F24 0.0379(15) 0.0486(17) 0.0344(15) 0.0008(13) 0.0028(12) 0.0230(13)
F25 0.0379(15) 0.0452(16) 0.0209(13) 0.0001(11) 0.0100(11) 0.0150(12)

loop_
_atom_type_symbol
_atom_type_description
_atom_type_scat_dispersion_real
_atom_type_scat_dispersion_imag
_atom_type_scat_source
C C 0.0033 0.0016 'International Tables Vol C Tables 4.2.6.8 and 6.1.1.4'
H H 0.0000 0.0000 'International Tables Vol C Tables 4.2.6.8 and 6.1.1.4'
N N 0.0061 0.0033 'International Tables Vol C Tables 4.2.6.8 and 6.1.1.4'
O O 0.0106 0.0060 'International Tables Vol C Tables 4.2.6.8 and 6.1.1.4'
F F 0.0171 0.0103 'International Tables Vol C Tables 4.2.6.8 and 6.1.1.4'
Mo Mo -1.6832 0.6857 'International Tables Vol C Tables 4.2.6.8 and 6.1.1.4'

loop_
_geom_angle_atom_site_label_1
_geom_angle_atom_site_label_2
_geom_angle_atom_site_label_3
_geom_angle
N1 Mo1 O2 121.37(14)
N1 Mo1 O1 114.79(14)
O2 Mo1 O1 108.45(11)
N1 Mo1 C2 96.00(16)
O2 Mo1 C2 90.40(13)
O1 Mo1 C2 124.27(13)
N1 Mo1 C1 97.00(15)
O2 Mo1 C1 120.88(14)
O1 Mo1 C1 90.23(13)
C2 Mo1 C1 38.49(15)
C2 C1 Mo1 70.3(2)
C2 C1 H1A 122(2)
Mo1 C1 H1A 109(2)
C2 C1 H1B 118(2)
Mo1 C1 H1B 113(2)
H1A C1 H1B 115(3)
C1 C2 Mo1 71.2(2)
C1 C2 H2A 121(2)
Mo1 C2 H2A 114(2)
C1 C2 H2B 118(2)
Mo1 C2 H2B 107(2)
H2A C2 H2B 116(3)
C11 N1 Mo1 175.0(3)
N1 C11 C12 122.1(3)
N1 C11 C16 121.0(4)
C12 C11 C16 116.9(4)
F1 C12 C13 119.7(4)
F1 C12 C11 118.3(3)
C13 C12 C11 122.0(4)
F2 C13 C12 120.9(4)
F2 C13 C14 119.3(4)
C12 C13 C14 119.8(4)
F3 C14 C15 120.4(4)
F3 C14 C13 120.1(4)
C15 C14 C13 119.4(4)
F4 C15 C16 119.4(4)
F4 C15 C14 119.8(4)
C16 C15 C14 120.7(4)
F5 C16 C15 120.7(4)
F5 C16 C11 118.2(4)
C15 C16 C11 121.1(4)
C21 O1 Mo1 139.0(2)
O1 C21 C22 120.6(3)
O1 C21 C26 119.6(4)
C22 C21 C26 119.7(4)
C21 C22 C23 119.3(4)
C21 C22 C27 122.5(3)
C23 C22 C27 118.2(4)
C24 C23 C22 121.1(4)
C24 C23 H23 119.5
C22 C23 H23 119.5
C23 C24 C25 119.9(4)
C23 C24 H24 120.1
C25 C24 H24 120.1
C24 C25 C26 120.2(4)
C24 C25 H25 119.9
C26 C25 H25 119.9
C25 C26 C21 119.8(4)
C25 C26 C33 119.6(4)
C21 C26 C33 120.6(4)
C32 C27 C28 114.7(4)
C32 C27 C22 123.9(3)
C28 C27 C22 121.1(4)
F6 C28 C29 117.6(3)
F6 C28 C27 119.4(4)
C29 C28 C27 122.9(4)
F7 C29 C30 120.4(4)
F7 C29 C28 120.0(4)
C30 C29 C28 119.5(4)
F8 C30 C29 120.5(4)
F8 C30 C31 119.9(4)
C29 C30 C31 119.7(4)
F9 C31 C32 120.7(4)
F9 C31 C30 120.0(4)
C32 C31 C30 119.2(4)
F10 C32 C31 116.7(3)
F10 C32 C27 119.3(3)
C31 C32 C27 123.9(4)
C34 C33 C38 116.0(4)
C34 C33 C26 121.8(4)
C38 C33 C26 122.1(4)
F11 C34 C35 118.1(4)
F11 C34 C33 119.5(4)
C35 C34 C33 122.5(4)
F12 C35 C34 121.0(4)
F12 C35 C36 119.3(4)
C34 C35 C36 119.7(4)
F13 C36 C37 120.2(4)
F13 C36 C35 120.4(4)
C37 C36 C35 119.4(4)
F14 C37 C38 120.7(4)
F14 C37 C36 119.4(4)
C38 C37 C36 119.9(4)
F15 C38 C37 118.2(4)
F15 C38 C33 119.2(4)
C37 C38 C33 122.6(4)
C41 O2 Mo1 136.4(2)
O2 C41 C46 121.3(3)
O2 C41 C42 118.9(3)
C46 C41 C42 119.8(3)
C43 C42 C41 119.3(4)
C43 C42 C47 120.7(3)
C41 C42 C47 120.0(3)
C44 C43 C42 121.1(3)
C44 C43 H43 119.5
C42 C43 H43 119.5
C43 C44 C45 119.4(4)
C43 C44 H44 120.3
C45 C44 H44 120.3
C44 C45 C46 120.4(4)
C44 C45 H45 119.8
C46 C45 H45 119.8
C41 C46 C45 119.9(3)
C41 C46 C53 120.6(3)
C45 C46 C53 119.5(3)
C48 C47 C52 115.7(4)
C48 C47 C42 123.4(4)
C52 C47 C42 120.8(3)
F16 C48 C49 118.1(3)
F16 C48 C47 119.6(4)
C49 C48 C47 122.3(4)
F17 C49 C50 119.4(4)
F17 C49 C48 120.8(4)
C50 C49 C48 119.8(4)
F18 C50 C49 120.1(3)
F18 C50 C51 119.6(4)
C49 C50 C51 120.3(4)
F19 C51 C52 121.9(3)
F19 C51 C50 119.5(4)
C52 C51 C50 118.6(4)
F20 C52 C51 117.5(3)
F20 C52 C47 119.3(3)
C51 C52 C47 123.2(3)
C58 C53 C54 116.8(3)
C58 C53 C46 120.8(4)
C54 C53 C46 122.4(4)
F21 C54 C53 119.9(3)
F21 C54 C55 118.2(4)
C53 C54 C55 122.0(4)
F22 C55 C56 120.5(4)
F22 C55 C54 120.6(4)
C56 C55 C54 118.9(4)
F23 C56 C57 120.1(4)
F23 C56 C55 119.0(4)
C57 C56 C55 120.9(4)
F24 C57 C56 120.5(4)
F24 C57 C58 120.6(4)
C56 C57 C58 119.0(4)
F25 C58 C53 119.9(3)
F25 C58 C57 117.6(4)
C53 C58 C57 122.5(4)

loop_
_geom_bond_atom_site_label_1
_geom_bond_atom_site_label_2
_geom_bond_distance
Mo1 N1 1.720(3)
Mo1 O2 1.935(3)
Mo1 O1 1.946(3)
Mo1 C2 2.140(4)
Mo1 C1 2.153(4)
C1 C2 1.415(6)
C1 H1A 0.998(18)
C1 H1B 0.975(18)
C2 H2A 0.981(18)
C2 H2B 0.990(18)
N1 C11 1.377(5)
C11 C12 1.394(6)
C11 C16 1.404(5)
C12 F1 1.345(4)
C12 C13 1.359(6)
C13 F2 1.340(5)
C13 C14 1.392(5)
C14 F3 1.334(4)
C14 C15 1.372(6)
C15 F4 1.347(4)
C15 C16 1.362(6)
C16 F5 1.342(5)
O1 C21 1.350(5)
C21 C22 1.398(5)
C21 C26 1.403(5)
C22 C23 1.399(6)
C22 C27 1.489(5)
C23 C24 1.378(6)
C23 H23 0.9500
C24 C25 1.388(6)
C24 H24 0.9500
C25 C26 1.400(6)
C25 H25 0.9500
C26 C33 1.487(6)
C27 C32 1.383(5)
C27 C28 1.398(5)
C28 F6 1.343(5)
C28 C29 1.385(6)
C29 F7 1.343(4)
C29 C30 1.369(6)
C30 F8 1.342(5)
C30 C31 1.382(6)
C31 F9 1.339(4)
C31 C32 1.374(5)
C32 F10 1.354(4)
C33 C34 1.389(6)
C33 C38 1.390(5)
C34 F11 1.336(4)
C34 C35 1.373(6)
C35 F12 1.342(5)
C35 C36 1.386(6)
C36 F13 1.336(5)
C36 C37 1.375(6)
C37 F14 1.348(4)
C37 C38 1.371(6)
C38 F15 1.349(5)
O2 C41 1.360(4)
C41 C46 1.380(5)
C41 C42 1.410(5)
C42 C43 1.383(5)
C42 C47 1.482(5)
C43 C44 1.380(6)
C43 H43 0.9500
C44 C45 1.389(5)
C44 H44 0.9500
C45 C46 1.395(5)
C45 H45 0.9500
C46 C53 1.499(5)
C47 C48 1.380(5)
C47 C52 1.391(5)
C48 F16 1.346(4)
C48 C49 1.379(6)
C49 F17 1.345(4)
C49 C50 1.366(6)
C50 F18 1.339(4)
C50 C51 1.377(5)
C51 F19 1.337(4)
C51 C52 1.374(5)
C52 F20 1.359(4)
C53 C58 1.379(6)
C53 C54 1.383(6)
C54 F21 1.337(5)
C54 C55 1.394(5)
C55 F22 1.332(5)
C55 C56 1.373(6)
C56 F23 1.349(4)
C56 C57 1.366(6)
C57 F24 1.337(5)
C57 C58 1.387(5)
C58 F25 1.346(5)
